data_1516466
loop_
_publ_author_name
'Xiao, Xin'
'Sun, Nana'
'Qi, Dongdong'
'Jiang, Jianzhuang'

_publ_section_title
;
 Unprecedented Cucurbituril-Based Ternary Host-Guest Supramolecular
 Polymers Mediated through Included Alkyl Chains
;
_journal_issue 18
_journal_name_full 'Polymer Chemistry'
_journal_page_first 5211
_journal_page_last 5217
_journal_paper_doi 10.1039/c4py00512k
_journal_volume 5
_journal_year 2014
_chemical_formula_sum 'C134 H142 Cl20 N68 O89 Zn4'
_chemical_formula_weight 5075.70
_chemical_name_systematic ?
_space_group_IT_number 13
_symmetry_cell_setting monoclinic
_symmetry_space_group_name_Hall '-P 2yac'
_symmetry_space_group_name_H-M 'P 1 2/n 1'
_atom_sites_solution_hydrogens geom
_atom_sites_solution_primary direct
_atom_sites_solution_secondary difmap
_audit_creation_method SHELXL-97
_cell_angle_alpha 90.00
_cell_angle_beta 108.234(4)
_cell_angle_gamma 90.00
_cell_formula_units_Z 2
_cell_length_a 23.2417(11)
_cell_length_b 17.5255(6)
_cell_length_c 30.5983(11)
_cell_measurement_reflns_used 20832
_cell_measurement_temperature 150(2)
_cell_measurement_theta_max 25.01
_cell_measurement_theta_min 2.91
_cell_volume 11837.5(9)
_computing_cell_refinement
;CrysAlisPro, Oxford Diffraction Ltd.,
Version 1.171.34.40 (release 27-08-2010 CrysAlis171 .NET)
(compiled Aug 27 2010,11:50:40)
;
_computing_data_collection
;
CrysAlisPro, Oxford Diffraction Ltd.,
Version 1.171.34.40 (release 27-08-2010 CrysAlis171 .NET)
(compiled Aug 27 2010,11:50:40)
;
_computing_data_reduction
;   
CrysAlisPro, Oxford Diffraction Ltd.,
Version 1.171.34.40 (release 27-08-2010 CrysAlis171 .NET)
(compiled Aug 27 2010,11:50:40)
;
_computing_structure_refinement 'SHELXL-97 (Sheldrick, 1997)'
_computing_structure_solution 'SHELXS-97 (Sheldrick, 2008)'
_diffrn_ambient_temperature 150(2)
_diffrn_measured_fraction_theta_full 0.997
_diffrn_measured_fraction_theta_max 0.997
_diffrn_measurement_device_type 'Xcalibur, Eos, Gemini'
_diffrn_measurement_method '\w scans'
_diffrn_radiation_monochromator graphite
_diffrn_radiation_source 'fine-focus sealed tube'
_diffrn_radiation_type MoK\a
_diffrn_radiation_wavelength 0.71073
_diffrn_reflns_av_R_equivalents 0.1238
_diffrn_reflns_av_sigmaI/netI 0.2435
_diffrn_reflns_limit_h_max 27
_diffrn_reflns_limit_h_min -23
_diffrn_reflns_limit_k_max 12
_diffrn_reflns_limit_k_min -20
_diffrn_reflns_limit_l_max 36
_diffrn_reflns_limit_l_min -35
_diffrn_reflns_number 46223
_diffrn_reflns_theta_full 25.01
_diffrn_reflns_theta_max 25.01
_diffrn_reflns_theta_min 2.91
_diffrn_standards_interval_count 0
_diffrn_standards_interval_time 0
_diffrn_standards_number 0
_exptl_absorpt_coefficient_mu 0.723
_exptl_absorpt_correction_T_max 0.835
_exptl_absorpt_correction_T_min 0.788
_exptl_absorpt_correction_type multi-scan
_exptl_crystal_colour colorless
_exptl_crystal_density_diffrn 1.423
_exptl_crystal_density_method 'not measured'
_exptl_crystal_description block
_exptl_crystal_F_000 5160
_exptl_crystal_size_max 0.33
_exptl_crystal_size_mid 0.30
_exptl_crystal_size_min 0.25
_refine_diff_density_max 1.619
_refine_diff_density_min -0.753
_refine_diff_density_rms 0.125
_refine_ls_extinction_method none
_refine_ls_goodness_of_fit_ref 0.990
_refine_ls_hydrogen_treatment mixed
_refine_ls_matrix_type full
_refine_ls_number_parameters 1410
_refine_ls_number_reflns 20832
_refine_ls_number_restraints 0
_refine_ls_restrained_S_all 0.990
_refine_ls_R_factor_all 0.2533
_refine_ls_R_factor_gt 0.1126
_refine_ls_shift/su_max 0.000
_refine_ls_shift/su_mean 0.000
_refine_ls_structure_factor_coef Fsqd
_refine_ls_weighting_details 'calc w=1/[\s^2^(Fo^2^)+(0.1753P)^2^+0.0000P] where P=(Fo^2^+2Fc^2^)/3'
_refine_ls_weighting_scheme calc
_refine_ls_wR_factor_gt 0.2764
_refine_ls_wR_factor_ref 0.3785
_reflns_number_gt 7687
_reflns_number_total 20832
_reflns_threshold_expression >2sigma(I)
_cod_data_source_file c4py00512k2.cif
_cod_data_source_block yy
_cod_original_cell_volume 11837.5(8)
_cod_original_sg_symbol_H-M 'P 2/n'
_cod_database_code 1516466

loop_
_symmetry_equiv_pos_as_xyz
'x, y, z'
'-x+1/2, y, -z+1/2'
'-x, -y, -z'
'x-1/2, -y, z-1/2'

loop_
_atom_site_label
_atom_site_type_symbol
_atom_site_fract_x
_atom_site_fract_y
_atom_site_fract_z
_atom_site_U_iso_or_equiv
_atom_site_adp_type
_atom_site_occupancy
_atom_site_symmetry_multiplicity
_atom_site_calc_flag
_atom_site_refinement_flags
Zn1 Zn 0.41749(6) 0.19261(7) 0.94538(4) 0.0382(4) Uani 1 1 d .
Cl4 Cl 0.33497(14) 0.20889(16) 0.88202(9) 0.0508(8) Uani 1 1 d .
Cl3 Cl 0.45428(13) 0.31019(17) 0.97041(9) 0.0492(8) Uani 1 1 d .
Cl1 Cl 0.48997(14) 0.1262(2) 0.92519(10) 0.0577(9) Uani 1 1 d .
Cl2 Cl 0.38644(14) 0.12444(18) 0.99668(9) 0.0512(8) Uani 1 1 d .
N24 N 0.4228(3) 0.6505(5) 0.9377(2) 0.0299(19) Uani 1 1 d .
O14 O 0.2060(4) 0.5111(4) 0.8894(2) 0.048(2) Uani 1 1 d .
O9 O 0.3718(3) 0.4266(5) 0.7309(2) 0.048(2) Uani 1 1 d .
N28 N 0.4071(4) 0.9058(5) 0.9163(3) 0.038(2) Uani 1 1 d .
O15 O 0.2377(4) 0.7109(4) 0.9454(3) 0.051(2) Uani 1 1 d .
O12 O 0.4475(3) 0.9043(4) 0.8566(2) 0.0401(18) Uani 1 1 d .
O13 O 0.3739(3) 0.9849(4) 0.7311(2) 0.0448(19) Uani 1 1 d .
O10 O 0.4385(3) 0.5205(4) 0.8439(2) 0.049(2) Uani 1 1 d .
N20 N 0.2751(4) 0.4327(5) 0.8705(3) 0.038(2) Uani 1 1 d .
O16 O 0.2054(4) 0.9065(4) 0.8917(3) 0.048(2) Uani 1 1 d .
N18 N 0.3221(4) 0.3795(5) 0.7797(3) 0.039(2) Uani 1 1 d .
N17 N 0.2750(4) 0.3783(5) 0.7048(3) 0.036(2) Uani 1 1 d .
N26 N 0.4280(4) 0.7782(5) 0.9458(3) 0.035(2) Uani 1 1 d .
N32 N 0.2749(4) 1.0318(5) 0.7045(3) 0.039(2) Uani 1 1 d .
O11 O 0.4832(3) 0.7209(4) 0.9036(2) 0.0453(19) Uani 1 1 d .
N23 N 0.3287(4) 0.6470(5) 0.9568(3) 0.039(2) Uani 1 1 d .
N22 N 0.4029(4) 0.5259(5) 0.9062(3) 0.039(2) Uani 1 1 d .
C35 C 0.3925(5) 0.6648(6) 0.9719(3) 0.037(3) Uani 1 1 d .
H35 H 0.4138 0.6413 1.0016 0.044 Uiso 1 1 calc R
C36 C 0.4486(5) 0.7166(6) 0.9259(3) 0.035(3) Uani 1 1 d .
N29 N 0.2722(4) 0.9878(6) 0.8732(3) 0.043(2) Uani 1 1 d .
N21 N 0.3104(4) 0.5207(5) 0.9248(3) 0.046(2) Uani 1 1 d .
N25 N 0.3294(4) 0.7731(5) 0.9589(3) 0.039(2) Uani 1 1 d .
N31 N 0.3225(4) 1.0301(5) 0.7803(3) 0.036(2) Uani 1 1 d .
N27 N 0.3096(4) 0.9028(5) 0.9284(3) 0.040(2) Uani 1 1 d .
C46 C 0.3299(5) 1.0118(6) 0.7386(4) 0.038(3) Uani 1 1 d .
N30 N 0.3698(4) 0.9843(5) 0.8577(3) 0.039(2) Uani 1 1 d .
N19 N 0.3717(4) 0.4312(5) 0.8556(3) 0.036(2) Uani 1 1 d .
C25 C 0.3281(6) 0.3975(6) 0.7386(4) 0.040(3) Uani 1 1 d .
C38 C 0.3918(5) 0.7551(6) 0.9749(3) 0.042(3) Uani 1 1 d .
H38 H 0.4103 0.7725 1.0067 0.050 Uiso 1 1 calc R
C26 C 0.2667(5) 0.3387(6) 0.7759(3) 0.037(3) Uani 1 1 d .
H26 H 0.2749 0.2867 0.7880 0.045 Uiso 1 1 calc R
C41 C 0.3624(4) 0.9476(6) 0.9295(3) 0.033(2) Uani 1 1 d .
H41 H 0.3798 0.9734 0.9591 0.040 Uiso 1 1 calc R
C39 C 0.4509(5) 0.8554(7) 0.9467(4) 0.048(3) Uani 1 1 d .
H39A H 0.4617 0.8750 0.9779 0.058 Uiso 1 1 calc R
H39B H 0.4874 0.8545 0.9377 0.058 Uiso 1 1 calc R
C32 C 0.2583(5) 0.4913(7) 0.8940(3) 0.039(3) Uani 1 1 d .
C27 C 0.3753(5) 0.3779(7) 0.8203(3) 0.043(3) Uani 1 1 d .
H27A H 0.3802 0.3267 0.8331 0.052 Uiso 1 1 calc R
H27B H 0.4108 0.3896 0.8114 0.052 Uiso 1 1 calc R
C29 C 0.4062(4) 0.4934(6) 0.8661(3) 0.034(3) Uani 1 1 d .
C42 C 0.4122(5) 0.9272(6) 0.8741(3) 0.039(3) Uani 1 1 d .
C43 C 0.2573(6) 0.9296(6) 0.8970(4) 0.039(3) Uani 1 1 d .
C33 C 0.4479(5) 0.5779(6) 0.9334(4) 0.045(3) Uani 1 1 d .
H33A H 0.4662 0.5563 0.9638 0.054 Uiso 1 1 calc R
H33B H 0.4794 0.5843 0.9192 0.054 Uiso 1 1 calc R
C31 C 0.3638(4) 0.4800(6) 0.9256(3) 0.032(2) Uani 1 1 d .
H31 H 0.3855 0.4592 0.9560 0.038 Uiso 1 1 calc R
C44 C 0.3365(5) 1.0054(6) 0.8896(3) 0.037(3) Uani 1 1 d .
H44 H 0.3442 1.0584 0.9000 0.045 Uiso 1 1 calc R
C40 C 0.3064(5) 0.8489(6) 0.9633(3) 0.041(3) Uani 1 1 d .
H40A H 0.2645 0.8444 0.9625 0.049 Uiso 1 1 calc R
H40B H 0.3291 0.8694 0.9932 0.049 Uiso 1 1 calc R
C30 C 0.3395(4) 0.4168(6) 0.8885(3) 0.037(3) Uani 1 1 d .
H30 H 0.3475 0.3655 0.9017 0.044 Uiso 1 1 calc R
C45 C 0.3747(5) 1.0335(7) 0.8217(3) 0.041(3) Uani 1 1 d .
H45A H 0.4107 1.0198 0.8139 0.050 Uiso 1 1 calc R
H45B H 0.3797 1.0856 0.8330 0.050 Uiso 1 1 calc R
C47 C 0.2324(4) 1.0697(6) 0.7236(3) 0.037(3) Uani 1 1 d .
H47 H 0.2242 1.1220 0.7119 0.045 Uiso 1 1 calc R
C37 C 0.2922(5) 0.7117(7) 0.9520(3) 0.039(3) Uani 1 1 d .
C48 C 0.2738(5) 1.0392(6) 0.6570(3) 0.040(3) Uani 1 1 d .
C34 C 0.3054(6) 0.5723(7) 0.9609(4) 0.052(3) Uani 1 1 d .
H34A H 0.2631 0.5766 0.9592 0.063 Uiso 1 1 calc R
H34B H 0.3274 0.5510 0.9906 0.063 Uiso 1 1 calc R
C28 C 0.2316(4) 0.3766(6) 0.8435(3) 0.037(3) Uani 1 1 d .
H28A H 0.2446 0.3259 0.8553 0.044 Uiso 1 1 calc R
H28B H 0.1924 0.3860 0.8475 0.044 Uiso 1 1 calc R
N33 N 0.1509(6) 0.7522(8) 0.8413(4) 0.074(4) Uani 1 1 d .
C53 C 0.1229(7) 0.8117(11) 0.8168(5) 0.077(5) Uani 1 1 d .
H53 H 0.1408 0.8380 0.7981 0.093 Uiso 1 1 calc R
C49 C 0.2727(7) 0.5740(7) 0.7745(6) 0.087(5) Uani 1 1 d .
H49A H 0.3132 0.5686 0.7722 0.104 Uiso 1 1 calc R
H49B H 0.2648 0.5295 0.7906 0.104 Uiso 1 1 calc R
C51 C 0.2080(6) 0.6638(8) 0.8077(5) 0.061(4) Uani 1 1 d .
H51A H 0.1802 0.6741 0.7773 0.074 Uiso 1 1 calc R
H51B H 0.1933 0.6196 0.8201 0.074 Uiso 1 1 calc R
C60 C -0.0584(8) 0.7685(9) 0.8623(5) 0.080(5) Uani 1 1 d .
H60 H -0.0489 0.7168 0.8639 0.096 Uiso 1 1 calc R
C56 C 0.0719(7) 0.7325(9) 0.8738(4) 0.074(4) Uani 1 1 d .
H56 H 0.0562 0.7044 0.8932 0.089 Uiso 1 1 calc R
C58 C -0.0204(7) 0.8204(9) 0.8538(5) 0.071(4) Uani 1 1 d .
C50 C 0.2714(6) 0.6470(9) 0.8043(5) 0.075(4) Uani 1 1 d .
H50A H 0.2994 0.6398 0.8350 0.090 Uiso 1 1 calc R
H50B H 0.2850 0.6908 0.7908 0.090 Uiso 1 1 calc R
C57 C 0.0397(6) 0.7966(8) 0.8492(4) 0.060(4) Uani 1 1 d .
C61 C -0.1115(8) 0.7931(11) 0.8685(6) 0.088(5) Uani 1 1 d .
H61 H -0.1368 0.7571 0.8754 0.106 Uiso 1 1 calc R
C52 C 0.2106(6) 0.7308(10) 0.8382(5) 0.078(5) Uani 1 1 d .
H52A H 0.2374 0.7192 0.8687 0.093 Uiso 1 1 calc R
H52B H 0.2275 0.7739 0.8265 0.093 Uiso 1 1 calc R
C59 C -0.0348(8) 0.8963(12) 0.8494(8) 0.134(8) Uani 1 1 d .
H59 H -0.0104 0.9324 0.8416 0.161 Uiso 1 1 calc R
C54 C 0.1264(7) 0.7130(10) 0.8683(4) 0.075(4) Uani 1 1 d .
H54 H 0.1470 0.6708 0.8841 0.090 Uiso 1 1 calc R
C55 C 0.0670(7) 0.8344(10) 0.8194(5) 0.078(4) Uani 1 1 d .
H55 H 0.0470 0.8750 0.8014 0.093 Uiso 1 1 calc R
Zn2 Zn 0.65993(7) 0.41671(9) 0.91106(4) 0.0535(4) Uani 1 1 d .
Cl6 Cl 0.64624(15) 0.41426(17) 0.83396(9) 0.0540(8) Uani 1 1 d .
Cl5 Cl 0.67704(16) 0.29729(19) 0.93874(10) 0.0617(9) Uani 1 1 d .
Cl7 Cl 0.73399(18) 0.5009(2) 0.94503(11) 0.0816(12) Uani 1 1 d .
Cl8 Cl 0.57303(17) 0.4626(2) 0.92131(11) 0.0756(11) Uani 1 1 d .
O7 O 0.5457(4) -0.2918(5) 0.7377(2) 0.051(2) Uani 1 1 d .
O1 O 0.8625(4) 0.2008(5) 0.8351(3) 0.053(2) Uani 1 1 d .
N7 N 0.6419(4) -0.0186(5) 0.9063(3) 0.038(2) Uani 1 1 d .
N10 N 0.5595(4) -0.1462(5) 0.8341(3) 0.038(2) Uani 1 1 d .
O5 O 0.5465(3) 0.1149(4) 0.7379(3) 0.048(2) Uani 1 1 d .
O4 O 0.7737(4) -0.2810(5) 0.9048(3) 0.058(2) Uani 1 1 d .
O3 O 0.7328(4) -0.0772(5) 0.9412(3) 0.055(2) Uani 1 1 d .
N9 N 0.6466(4) -0.1444(5) 0.9030(3) 0.035(2) Uani 1 1 d .
N16 N 0.6760(4) -0.4193(5) 0.7400(3) 0.039(2) Uani 1 1 d .
N8 N 0.5547(4) -0.0183(5) 0.8369(3) 0.035(2) Uani 1 1 d .
O6 O 0.5148(4) -0.0785(4) 0.7667(2) 0.050(2) Uani 1 1 d .
N14 N 0.6168(5) -0.3707(5) 0.7866(3) 0.044(2) Uani 1 1 d .
N4 N 0.6174(4) 0.1951(5) 0.7842(3) 0.043(2) Uani 1 1 d .
C17 C 0.6165(5) -0.3140(6) 0.8572(4) 0.038(3) Uani 1 1 d .
H17 H 0.5922 -0.3339 0.8756 0.046 Uiso 1 1 calc R
N5 N 0.6635(4) 0.1096(5) 0.8860(3) 0.043(2) Uani 1 1 d .
N12 N 0.5799(4) -0.2747(5) 0.8162(3) 0.048(2) Uani 1 1 d .
O2 O 0.7670(4) 0.1188(5) 0.9098(3) 0.053(2) Uani 1 1 d .
C5 C 0.6420(5) 0.2125(7) 0.8329(4) 0.048(3) Uani 1 1 d .
H5 H 0.6328 0.2648 0.8398 0.057 Uiso 1 1 calc R
O8 O 0.6341(4) -0.3734(5) 0.6667(3) 0.056(2) Uani 1 1 d .
N1 N 0.7658(4) 0.2441(6) 0.8062(3) 0.045(2) Uani 1 1 d .
C18 C 0.7237(6) -0.3036(7) 0.8827(4) 0.044(3) Uani 1 1 d .
N15 N 0.7671(4) -0.4150(5) 0.8053(3) 0.044(2) Uani 1 1 d .
N6 N 0.5748(4) 0.1092(5) 0.8170(3) 0.040(2) Uani 1 1 d .
C19 C 0.5783(5) -0.3101(6) 0.7760(4) 0.038(3) Uani 1 1 d .
C23 C 0.7300(6) -0.4572(7) 0.7658(4) 0.046(3) Uani 1 1 d .
H23 H 0.7219 -0.5092 0.7742 0.056 Uiso 1 1 calc R
N13 N 0.7099(5) -0.3621(5) 0.8519(3) 0.047(2) Uani 1 1 d .
C8 C 0.6111(5) 0.1516(6) 0.8557(4) 0.040(3) Uani 1 1 d .
H8 H 0.5867 0.1753 0.8729 0.049 Uiso 1 1 calc R
N3 N 0.7077(4) 0.1943(5) 0.8527(3) 0.040(2) Uani 1 1 d .
C15 C 0.6674(6) -0.2193(7) 0.9194(4) 0.051(3) Uani 1 1 d .
H15A H 0.7079 -0.2150 0.9410 0.061 Uiso 1 1 calc R
H15B H 0.6414 -0.2393 0.9361 0.061 Uiso 1 1 calc R
N11 N 0.6687(5) -0.2731(5) 0.8846(3) 0.048(3) Uani 1 1 d .
N2 N 0.6761(4) 0.2443(5) 0.7394(3) 0.046(2) Uani 1 1 d .
C7 C 0.5774(5) 0.1367(7) 0.7765(4) 0.047(3) Uani 1 1 d .
C2 C 0.7299(5) 0.2860(7) 0.7655(4) 0.045(3) Uani 1 1 d .
H2 H 0.7204 0.3378 0.7731 0.054 Uiso 1 1 calc R
C14 C 0.5819(5) -0.1289(6) 0.8829(3) 0.042(3) Uani 1 1 d .
H14 H 0.5576 -0.1530 0.9001 0.050 Uiso 1 1 calc R
C11 C 0.5788(5) -0.0404(6) 0.8839(3) 0.037(3) Uani 1 1 d .
H11 H 0.5529 -0.0231 0.9018 0.045 Uiso 1 1 calc R
C9 C 0.6596(5) 0.0589(6) 0.9210(3) 0.041(3) Uani 1 1 d .
H9A H 0.6306 0.0794 0.9349 0.049 Uiso 1 1 calc R
H9B H 0.6987 0.0574 0.9447 0.049 Uiso 1 1 calc R
C1 C 0.8217(6) 0.2287(7) 0.8042(4) 0.054(3) Uani 1 1 d .
C16 C 0.5340(5) -0.2204(6) 0.8180(4) 0.044(3) Uani 1 1 d .
H16A H 0.5128 -0.2396 0.8385 0.053 Uiso 1 1 calc R
H16B H 0.5048 -0.2152 0.7876 0.053 Uiso 1 1 calc R
C13 C 0.5394(5) -0.0809(8) 0.8080(4) 0.049(3) Uani 1 1 d .
C24 C 0.6785(6) -0.4019(6) 0.6974(4) 0.043(3) Uani 1 1 d .
C12 C 0.6788(6) -0.0793(7) 0.9187(4) 0.041(3) Uani 1 1 d .
C6 C 0.7169(7) 0.1401(7) 0.8850(4) 0.053(3) Uani 1 1 d .
C20 C 0.6459(6) -0.3786(7) 0.8368(4) 0.052(3) Uani 1 1 d .
H20 H 0.6376 -0.4288 0.8476 0.063 Uiso 1 1 calc R
C22 C 0.6208(5) -0.4241(6) 0.7524(3) 0.043(3) Uani 1 1 d .
H22A H 0.5866 -0.4163 0.7250 0.052 Uiso 1 1 calc R
H22B H 0.6175 -0.4753 0.7635 0.052 Uiso 1 1 calc R
C21 C 0.7550(6) -0.4167(7) 0.8494(3) 0.052(3) Uani 1 1 d .
H21A H 0.7415 -0.4674 0.8542 0.062 Uiso 1 1 calc R
H21B H 0.7923 -0.4065 0.8739 0.062 Uiso 1 1 calc R
C4 C 0.6202(5) 0.2488(7) 0.7486(4) 0.053(3) Uani 1 1 d .
H4A H 0.5874 0.2382 0.7206 0.064 Uiso 1 1 calc R
H4B H 0.6147 0.3003 0.7584 0.064 Uiso 1 1 calc R
C3 C 0.7536(6) 0.2479(7) 0.8497(4) 0.054(3) Uani 1 1 d .
H3A H 0.7406 0.2992 0.8539 0.065 Uiso 1 1 calc R
H3B H 0.7908 0.2378 0.8744 0.065 Uiso 1 1 calc R
N34 N -0.1280(7) 0.8646(9) 0.8653(6) 0.101(5) Uani 1 1 d .
C66 C -0.273(3) 0.868(2) 0.8095(10) 0.35(4) Uani 1 1 d .
H66A H -0.2522 0.8396 0.7914 0.425 Uiso 1 1 calc R
H66B H -0.2928 0.8327 0.8246 0.425 Uiso 1 1 calc R
C62 C -0.0900(14) 0.9160(15) 0.8578(12) 0.195(13) Uani 1 1 d .
H62 H -0.0999 0.9674 0.8580 0.234 Uiso 1 1 calc R
C65 C -0.227(2) 0.930(3) 0.8462(13) 0.26(2) Uani 1 1 d .
H65A H -0.2099 0.9648 0.8293 0.310 Uiso 1 1 calc R
H65B H -0.2504 0.9588 0.8617 0.310 Uiso 1 1 calc R
C10 C 0.5293(5) 0.0547(7) 0.8209(4) 0.045(3) Uani 1 1 d .
H10A H 0.5094 0.0747 0.8420 0.054 Uiso 1 1 calc R
H10B H 0.4989 0.0487 0.7911 0.054 Uiso 1 1 calc R
C64 C -0.182(2) 0.892(2) 0.878(2) 0.38(5) Uani 1 1 d .
H64A H -0.1996 0.8476 0.8879 0.461 Uiso 1 1 calc R
H64B H -0.1669 0.9250 0.9045 0.461 Uiso 1 1 calc R
C67 C -0.314(2) 0.927(6) 0.7823(18) 0.80(11) Uani 1 1 d .
H67A H -0.3460 0.9030 0.7582 1.205 Uiso 1 1 calc R
H67B H -0.2921 0.9610 0.7690 1.205 Uiso 1 1 calc R
H67C H -0.3316 0.9550 0.8020 1.205 Uiso 1 1 calc R
Cl9 Cl 0.34954(19) 0.2030(2) 0.74007(15) 0.0829(12) Uani 1 1 d .
Cl10 Cl 0.8465(2) 0.4120(2) 0.82230(18) 0.1151(17) Uani 1 1 d .
O2W O 0.2500 0.8454(5) 0.7500 0.064(4) Uani 1 2 d S
O1W O 0.5080(5) 0.2994(6) 0.8760(3) 0.093(3) Uani 1 1 d .
O9W O 0.4486(4) 0.0363(6) 0.6875(3) 0.077(3) Uani 1 1 d .
O3W O 0.4794(5) 0.2494(6) 0.7902(4) 0.104(4) Uani 1 1 d .
O5W O 0.5117(5) 0.4779(7) 0.7923(4) 0.100(4) Uani 1 1 d .
O6W O 0.3714(6) 0.3724(6) 1.0300(4) 0.107(4) Uani 1 1 d .
O4W O 0.3788(6) 0.7942(7) 0.7949(4) 0.124(4) Uani 1 1 d .
O10W O 0.4431(5) -0.3683(8) 0.7193(4) 0.114(4) Uani 1 1 d .
O7W O 0.2606(6) 0.3579(7) 0.9639(4) 0.109(4) Uani 1 1 d .
O8W O 0.4276(5) 0.6564(6) 0.7967(3) 0.093(3) Uani 1 1 d .
O11W O 0.4994(5) 0.3553(8) 0.7440(4) 0.118(4) Uani 1 1 d .
O12W O 0.4096(6) -0.4849(7) 0.6744(5) 0.135(5) Uani 1 1 d .
O13W O 0.4361(6) 0.3398(8) 0.6452(5) 0.135(5) Uani 1 1 d .
O14W O 0.1512(7) 0.4069(9) 0.9591(5) 0.148(5) Uani 1 1 d .
O15W O 0.2339(9) 0.2088(10) 0.9368(7) 0.194(8) Uani 1 1 d .
O16W O 0.8693(7) -0.3351(11) 0.9710(5) 0.181(7) Uani 1 1 d .
O18W O 0.3586(9) 0.2171(12) 0.6438(6) 0.202(8) Uani 1 1 d .
O17W O 0.1210(9) 0.5543(10) 0.9442(6) 0.192(7) Uani 1 1 d .
O19W O 0.8459(9) 0.4219(12) 0.9231(6) 0.221(9) Uani 1 1 d .
O20W O 0.1712(8) 0.686(2) 1.0067(6) 0.37(2) Uani 1 1 d .
O21W O -0.0717(8) 0.8363(11) 0.9913(6) 0.222(10) Uani 1 1 d .
O22W O 0.4185(11) 0.122(2) 0.6277(12) 0.40(2) Uani 1 1 d .
O24W O 0.5261(13) -0.522(3) 0.6592(9) 0.39(2) Uani 1 1 d .
O23W O 0.8796(10) 0.0745(12) 0.9056(10) 0.270(12) Uani 1 1 d .
O25W O 0.1261(9) 0.943(2) 0.9342(8) 0.347(19) Uani 1 1 d .
O26W O -0.0034(13) 0.5836(13) 0.9102(14) 0.39(2) Uani 1 1 d .
O27W O 0.1797(12) 0.106(2) 0.9795(10) 0.339(17) Uani 1 1 d .
O29W O 0.2532(19) 0.084(2) 0.9562(12) 0.390(19) Uani 1 1 d .
O28W O 0.5291(13) 0.271(4) 0.6085(9) 0.82(6) Uani 1 1 d .

loop_
_atom_site_aniso_label
_atom_site_aniso_U_11
_atom_site_aniso_U_22
_atom_site_aniso_U_33
_atom_site_aniso_U_23
_atom_site_aniso_U_13
_atom_site_aniso_U_12
Zn1 0.0422(8) 0.0405(8) 0.0296(6) -0.0012(6) 0.0078(5) 0.0010(6)
Cl4 0.060(2) 0.0338(16) 0.0410(15) -0.0017(14) -0.0087(13) 0.0010(14)
Cl3 0.0447(17) 0.0461(18) 0.0474(16) -0.0067(15) 0.0007(13) -0.0068(14)
Cl1 0.056(2) 0.077(2) 0.0421(16) -0.0123(16) 0.0175(14) 0.0099(17)
Cl2 0.065(2) 0.0548(19) 0.0384(15) -0.0080(15) 0.0227(14) -0.0065(16)
N24 0.025(5) 0.037(5) 0.025(4) 0.005(4) 0.004(3) -0.004(4)
O14 0.048(5) 0.055(5) 0.041(4) 0.000(4) 0.016(4) -0.001(4)
O9 0.037(5) 0.058(5) 0.046(4) 0.001(4) 0.010(4) 0.005(4)
N28 0.034(5) 0.037(5) 0.046(5) -0.001(5) 0.016(4) 0.003(4)
O15 0.039(5) 0.057(5) 0.064(5) 0.019(4) 0.026(4) 0.007(4)
O12 0.027(4) 0.054(5) 0.042(4) 0.012(4) 0.014(3) 0.009(4)
O13 0.030(5) 0.051(5) 0.055(5) -0.001(4) 0.015(4) 0.006(4)
O10 0.054(5) 0.051(5) 0.045(4) 0.000(4) 0.020(4) -0.009(4)
N20 0.043(6) 0.042(5) 0.031(5) -0.003(4) 0.014(4) -0.011(5)
O16 0.041(5) 0.052(5) 0.053(5) 0.004(4) 0.018(4) -0.001(4)
N18 0.039(5) 0.042(6) 0.035(5) -0.010(5) 0.011(4) -0.002(5)
N17 0.033(5) 0.041(5) 0.030(5) -0.002(4) 0.005(4) -0.001(4)
N26 0.044(6) 0.034(5) 0.031(5) 0.009(4) 0.016(4) -0.005(4)
N32 0.031(5) 0.053(6) 0.031(5) 0.002(5) 0.008(4) -0.002(5)
O11 0.041(5) 0.050(5) 0.048(4) 0.000(4) 0.017(4) -0.002(4)
N23 0.053(6) 0.037(6) 0.030(5) 0.000(5) 0.016(4) -0.001(5)
N22 0.039(5) 0.042(6) 0.036(5) -0.002(5) 0.009(4) 0.005(5)
C35 0.047(7) 0.039(6) 0.024(5) -0.001(5) 0.010(5) 0.003(5)
C36 0.030(6) 0.043(7) 0.028(5) -0.005(5) 0.001(5) -0.001(5)
N29 0.027(5) 0.065(7) 0.039(5) 0.005(5) 0.012(4) -0.007(5)
N21 0.067(7) 0.041(6) 0.034(5) -0.008(5) 0.020(5) -0.006(5)
N25 0.042(6) 0.037(5) 0.042(5) 0.010(5) 0.018(4) 0.007(5)
N31 0.034(5) 0.046(6) 0.028(4) 0.009(4) 0.008(4) 0.013(4)
N27 0.045(6) 0.041(6) 0.038(5) 0.001(5) 0.019(4) 0.007(5)
C46 0.044(7) 0.020(6) 0.042(6) 0.005(5) 0.001(5) -0.007(5)
N30 0.028(5) 0.057(6) 0.032(5) 0.004(5) 0.007(4) 0.000(5)
N19 0.029(5) 0.041(6) 0.036(5) -0.012(4) 0.007(4) 0.000(4)
C25 0.052(8) 0.025(6) 0.040(6) -0.010(5) 0.012(6) 0.007(6)
C38 0.048(7) 0.053(8) 0.033(6) 0.002(6) 0.026(5) 0.011(6)
C26 0.045(7) 0.035(6) 0.031(6) -0.001(5) 0.009(5) 0.001(6)
C41 0.031(6) 0.039(6) 0.025(5) -0.002(5) 0.001(4) 0.000(5)
C39 0.041(7) 0.061(8) 0.041(6) 0.002(6) 0.013(5) 0.015(6)
C32 0.039(7) 0.046(7) 0.031(6) 0.008(6) 0.010(5) 0.000(6)
C27 0.039(7) 0.048(7) 0.038(6) -0.009(6) 0.004(5) 0.008(6)
C29 0.025(6) 0.046(7) 0.031(5) 0.002(5) 0.006(4) 0.008(5)
C42 0.035(7) 0.047(7) 0.025(5) 0.004(5) -0.006(5) -0.005(6)
C43 0.050(8) 0.034(7) 0.038(6) -0.006(6) 0.024(6) -0.008(6)
C33 0.057(8) 0.032(6) 0.049(7) -0.011(6) 0.021(6) 0.003(6)
C31 0.025(6) 0.038(6) 0.035(5) 0.001(5) 0.014(4) 0.007(5)
C44 0.046(7) 0.027(6) 0.033(5) 0.000(5) 0.005(5) -0.010(5)
C40 0.038(7) 0.054(7) 0.034(6) 0.013(6) 0.018(5) 0.006(6)
C30 0.024(6) 0.042(7) 0.042(6) -0.016(6) 0.006(4) 0.003(5)
C45 0.036(7) 0.049(7) 0.036(6) -0.001(6) 0.007(5) 0.000(6)
C47 0.030(6) 0.043(7) 0.035(6) -0.008(5) 0.006(5) 0.008(5)
C37 0.042(7) 0.050(8) 0.029(5) 0.007(5) 0.017(5) 0.001(6)
C48 0.040(7) 0.042(7) 0.031(6) -0.008(5) 0.001(5) -0.010(5)
C34 0.075(9) 0.052(8) 0.032(6) -0.003(6) 0.020(6) -0.020(7)
C28 0.030(6) 0.053(7) 0.031(5) -0.006(6) 0.015(4) -0.008(5)
N33 0.078(9) 0.090(10) 0.048(7) -0.011(7) 0.010(6) -0.004(8)
C53 0.060(10) 0.118(14) 0.063(9) -0.036(10) 0.032(8) -0.020(10)
C49 0.076(12) 0.038(8) 0.140(16) 0.018(9) 0.025(9) 0.020(7)
C51 0.054(9) 0.062(9) 0.068(9) 0.016(8) 0.018(7) 0.002(7)
C60 0.085(12) 0.058(10) 0.094(12) 0.012(9) 0.023(9) -0.016(9)
C56 0.070(10) 0.111(13) 0.039(7) 0.017(8) 0.012(7) -0.008(10)
C58 0.076(11) 0.058(10) 0.076(10) 0.005(8) 0.017(8) 0.004(9)
C50 0.055(9) 0.091(12) 0.077(10) 0.028(9) 0.018(7) 0.004(8)
C57 0.069(10) 0.065(9) 0.040(7) 0.000(7) 0.009(6) -0.003(8)
C61 0.081(13) 0.094(14) 0.100(12) 0.020(11) 0.043(10) -0.008(11)
C52 0.061(10) 0.117(13) 0.061(9) -0.019(9) 0.026(7) -0.002(9)
C59 0.062(12) 0.107(16) 0.24(3) 0.055(17) 0.056(14) 0.014(12)
C54 0.076(11) 0.106(13) 0.044(7) 0.010(9) 0.019(7) -0.004(10)
C55 0.063(10) 0.105(13) 0.052(8) 0.003(9) 0.000(7) -0.005(9)
Zn2 0.0720(11) 0.0566(10) 0.0386(8) 0.0061(7) 0.0269(7) 0.0060(8)
Cl6 0.086(2) 0.0437(18) 0.0386(15) 0.0036(14) 0.0289(15) 0.0019(16)
Cl5 0.089(3) 0.058(2) 0.0429(16) 0.0102(16) 0.0279(16) 0.0182(18)
Cl7 0.101(3) 0.104(3) 0.0511(19) -0.005(2) 0.0397(19) -0.032(3)
Cl8 0.080(3) 0.094(3) 0.0536(19) 0.008(2) 0.0222(17) 0.037(2)
O7 0.066(6) 0.057(5) 0.033(4) 0.000(4) 0.017(4) 0.004(4)
O1 0.045(5) 0.064(6) 0.053(5) -0.003(5) 0.018(4) 0.009(4)
N7 0.045(6) 0.037(5) 0.037(5) -0.005(5) 0.018(4) -0.005(5)
N10 0.036(5) 0.046(6) 0.038(5) -0.002(5) 0.018(4) 0.010(5)
O5 0.050(5) 0.054(5) 0.044(5) 0.010(4) 0.019(4) -0.005(4)
O4 0.056(6) 0.064(6) 0.048(5) -0.005(5) 0.006(4) 0.006(5)
O3 0.052(6) 0.059(6) 0.054(5) 0.006(4) 0.017(4) 0.007(5)
N9 0.045(6) 0.033(5) 0.030(5) 0.010(4) 0.015(4) 0.008(4)
N16 0.052(6) 0.036(5) 0.032(5) -0.007(4) 0.017(4) 0.006(5)
N8 0.034(5) 0.032(5) 0.039(5) -0.005(5) 0.011(4) 0.003(4)
O6 0.059(5) 0.057(5) 0.035(4) -0.001(4) 0.015(4) 0.012(4)
N14 0.078(7) 0.030(5) 0.030(5) -0.004(4) 0.025(5) -0.003(5)
N4 0.044(6) 0.048(6) 0.044(5) 0.012(5) 0.025(4) -0.007(5)
C17 0.045(7) 0.023(6) 0.042(6) 0.000(5) 0.008(5) 0.005(5)
N5 0.046(6) 0.046(6) 0.043(5) 0.004(5) 0.022(4) -0.011(5)
N12 0.063(7) 0.047(6) 0.035(5) -0.003(5) 0.016(5) 0.001(5)
O2 0.053(6) 0.052(5) 0.050(5) 0.013(4) 0.008(4) 0.000(4)
C5 0.057(8) 0.043(7) 0.046(7) 0.004(6) 0.022(6) -0.003(6)
O8 0.063(6) 0.059(6) 0.049(5) -0.007(5) 0.021(4) -0.010(5)
N1 0.037(6) 0.053(6) 0.055(6) 0.000(5) 0.027(5) 0.002(5)
C18 0.063(9) 0.042(7) 0.028(6) 0.015(6) 0.014(6) 0.011(7)
N15 0.057(7) 0.043(6) 0.039(5) -0.004(5) 0.026(5) 0.003(5)
N6 0.045(6) 0.038(5) 0.041(5) -0.002(5) 0.017(4) -0.007(5)
C19 0.045(7) 0.035(7) 0.038(6) -0.004(6) 0.019(5) -0.004(6)
C23 0.074(9) 0.036(7) 0.038(6) -0.004(6) 0.031(6) -0.004(7)
N13 0.054(7) 0.044(6) 0.041(5) 0.002(5) 0.013(5) 0.015(5)
C8 0.040(7) 0.040(7) 0.045(6) 0.006(6) 0.020(5) 0.011(6)
N3 0.038(6) 0.032(5) 0.055(6) 0.005(5) 0.020(4) -0.005(4)
C15 0.070(9) 0.055(8) 0.027(6) -0.011(6) 0.013(5) -0.006(7)
N11 0.068(7) 0.048(6) 0.029(5) -0.013(5) 0.016(4) -0.009(5)
N2 0.064(7) 0.042(6) 0.040(5) 0.009(5) 0.028(5) -0.001(5)
C7 0.038(7) 0.054(8) 0.056(8) -0.002(7) 0.023(6) 0.007(6)
C2 0.049(8) 0.045(7) 0.044(6) 0.008(6) 0.018(5) 0.002(6)
C14 0.048(7) 0.051(7) 0.033(6) -0.003(6) 0.023(5) -0.011(6)
C11 0.045(7) 0.044(7) 0.032(5) -0.001(5) 0.025(5) -0.006(6)
C9 0.042(7) 0.041(7) 0.034(6) -0.007(6) 0.006(5) 0.001(5)
C1 0.059(9) 0.049(8) 0.053(8) -0.005(7) 0.016(7) -0.001(7)
C16 0.056(8) 0.042(7) 0.030(6) -0.006(6) 0.006(5) 0.010(6)
C13 0.042(7) 0.065(9) 0.045(7) 0.011(7) 0.023(6) 0.008(6)
C24 0.062(9) 0.033(7) 0.039(6) 0.010(6) 0.020(6) -0.006(6)
C12 0.052(8) 0.048(8) 0.031(6) -0.010(6) 0.022(5) -0.002(7)
C6 0.073(10) 0.049(8) 0.042(7) -0.002(7) 0.024(7) 0.009(7)
C20 0.083(10) 0.035(7) 0.037(6) 0.004(6) 0.016(6) 0.017(7)
C22 0.057(8) 0.038(7) 0.033(6) -0.005(5) 0.010(5) 0.015(6)
C21 0.071(9) 0.060(8) 0.023(5) 0.009(6) 0.012(5) 0.011(7)
C4 0.044(8) 0.064(8) 0.055(7) 0.010(7) 0.021(6) 0.012(7)
C3 0.061(9) 0.050(8) 0.050(7) 0.008(7) 0.016(6) -0.014(7)
N34 0.079(11) 0.077(10) 0.175(15) 0.058(11) 0.078(10) 0.031(9)
C66 0.62(9) 0.26(4) 0.11(2) 0.04(3) 0.01(4) -0.29(5)
C62 0.16(3) 0.11(2) 0.34(4) 0.04(2) 0.12(3) 0.052(19)
C65 0.30(5) 0.31(6) 0.23(4) -0.02(4) 0.17(4) -0.05(5)
C10 0.024(6) 0.068(9) 0.048(7) 0.007(6) 0.018(5) 0.008(6)
C64 0.27(5) 0.28(5) 0.75(12) 0.35(7) 0.36(7) 0.20(4)
C67 0.23(5) 1.9(3) 0.34(6) 0.31(11) 0.19(5) 0.55(11)
Cl9 0.096(3) 0.049(2) 0.112(3) 0.000(2) 0.044(2) -0.005(2)
Cl10 0.149(5) 0.062(3) 0.115(4) 0.004(3) 0.014(3) 0.001(3)
O2W 0.096(10) 0.000(5) 0.094(9) 0.000 0.028(8) 0.000
O1W 0.084(7) 0.129(9) 0.060(6) 0.033(6) 0.012(5) -0.009(7)
O9W 0.073(7) 0.095(7) 0.070(6) -0.006(6) 0.029(5) -0.018(6)
O3W 0.084(8) 0.099(8) 0.121(9) -0.014(7) 0.018(6) 0.046(7)
O5W 0.075(7) 0.143(10) 0.099(8) -0.005(8) 0.051(6) 0.001(7)
O6W 0.146(11) 0.085(8) 0.116(9) 0.026(7) 0.080(8) 0.030(7)
O4W 0.137(11) 0.116(10) 0.120(10) -0.052(8) 0.040(8) -0.009(8)
O10W 0.081(8) 0.160(12) 0.091(8) 0.008(8) 0.010(6) -0.016(8)
O7W 0.130(10) 0.119(9) 0.092(8) 0.022(7) 0.055(7) 0.034(8)
O8W 0.098(8) 0.096(8) 0.071(6) 0.006(6) 0.007(6) -0.038(7)
O11W 0.086(8) 0.171(12) 0.102(9) -0.019(9) 0.039(7) -0.009(8)
O12W 0.132(11) 0.103(10) 0.156(12) 0.014(9) 0.027(9) 0.009(9)
O13W 0.110(10) 0.128(11) 0.180(14) -0.005(10) 0.065(9) 0.008(9)
O14W 0.156(13) 0.184(15) 0.108(10) 0.002(10) 0.048(9) 0.021(11)
O15W 0.24(2) 0.152(15) 0.23(2) -0.032(14) 0.131(17) 0.025(14)
O16W 0.112(11) 0.27(2) 0.148(13) 0.043(14) 0.019(9) 0.055(13)
O18W 0.219(19) 0.25(2) 0.169(16) -0.034(15) 0.105(15) 0.015(17)
O17W 0.25(2) 0.174(16) 0.197(17) 0.020(14) 0.131(16) 0.029(14)
O19W 0.216(19) 0.27(2) 0.157(15) 0.028(15) 0.035(14) 0.119(17)
O20W 0.118(15) 0.87(7) 0.140(16) -0.02(3) 0.054(12) -0.05(3)
O21W 0.184(17) 0.212(18) 0.192(17) -0.097(15) -0.054(13) 0.046(14)
O22W 0.21(2) 0.39(4) 0.43(4) 0.23(4) -0.13(3) -0.06(3)
O24W 0.30(3) 0.68(7) 0.23(3) -0.23(4) 0.13(2) -0.21(4)
O23W 0.19(2) 0.21(2) 0.45(4) 0.01(2) 0.14(2) 0.039(16)
O25W 0.157(17) 0.69(6) 0.26(2) -0.15(3) 0.150(17) -0.04(3)
O26W 0.34(3) 0.17(2) 0.57(6) 0.23(3) 0.01(3) 0.05(2)
O27W 0.20(3) 0.47(5) 0.25(3) 0.02(3) -0.05(2) -0.03(3)
O29W 0.34(4) 0.48(6) 0.31(4) -0.02(4) 0.04(3) 0.02(4)
O28W 0.29(3) 2.00(17) 0.22(2) 0.40(5) 0.15(2) 0.72(7)

loop_
_atom_type_symbol
_atom_type_description
_atom_type_scat_dispersion_real
_atom_type_scat_dispersion_imag
_atom_type_scat_source
C C 0.0033 0.0016 'International Tables Vol C Tables 4.2.6.8 and 6.1.1.4'
H H 0.0000 0.0000 'International Tables Vol C Tables 4.2.6.8 and 6.1.1.4'
O O 0.0106 0.0060 'International Tables Vol C Tables 4.2.6.8 and 6.1.1.4'
Zn Zn 0.2839 1.4301 'International Tables Vol C Tables 4.2.6.8 and 6.1.1.4'
Cl Cl 0.1484 0.1585 'International Tables Vol C Tables 4.2.6.8 and 6.1.1.4'
N N 0.0061 0.0033 'International Tables Vol C Tables 4.2.6.8 and 6.1.1.4'

loop_
_geom_angle_atom_site_label_1
_geom_angle_atom_site_label_2
_geom_angle_atom_site_label_3
_geom_angle
_geom_angle_site_symmetry_1
_geom_angle_site_symmetry_3
Cl2 Zn1 Cl3 114.41(11) . .
Cl2 Zn1 Cl4 106.86(12) . .
Cl3 Zn1 Cl4 107.54(11) . .
Cl2 Zn1 Cl1 109.92(13) . .
Cl3 Zn1 Cl1 108.76(13) . .
Cl4 Zn1 Cl1 109.22(12) . .
C36 N24 C33 119.6(8) . .
C36 N24 C35 112.6(8) . .
C33 N24 C35 121.8(8) . .
C42 N28 C41 114.1(9) . .
C42 N28 C39 121.1(9) . .
C41 N28 C39 124.0(8) . .
C32 N20 C30 111.9(8) . .
C32 N20 C28 122.4(9) . .
C30 N20 C28 122.2(9) . .
C25 N18 C26 113.1(9) . .
C25 N18 C27 119.7(10) . .
C26 N18 C27 123.8(9) . .
C25 N17 C28 124.0(9) . 2_556
C25 N17 C26 111.3(8) . 2_556
C28 N17 C26 122.3(8) 2_556 2_556
C36 N26 C39 123.7(8) . .
C36 N26 C38 113.1(8) . .
C39 N26 C38 121.7(9) . .
C46 N32 C48 119.3(9) . .
C46 N32 C47 112.7(8) . .
C48 N32 C47 124.1(8) . .
C37 N23 C34 121.0(10) . .
C37 N23 C35 112.9(9) . .
C34 N23 C35 123.2(9) . .
C29 N22 C33 123.0(9) . .
C29 N22 C31 110.3(8) . .
C33 N22 C31 122.9(8) . .
N23 C35 N24 114.4(8) . .
N23 C35 C38 101.9(8) . .
N24 C35 C38 103.3(8) . .
O11 C36 N26 125.3(10) . .
O11 C36 N24 127.6(10) . .
N26 C36 N24 107.1(8) . .
C43 N29 C44 112.5(9) . .
C43 N29 C48 122.4(9) . 2_556
C44 N29 C48 123.4(9) . 2_556
C32 N21 C31 113.4(9) . .
C32 N21 C34 119.2(10) . .
C31 N21 C34 124.9(9) . .
C37 N25 C38 114.2(9) . .
C37 N25 C40 120.4(9) . .
C38 N25 C40 122.6(9) . .
C46 N31 C47 113.9(8) . 2_556
C46 N31 C45 120.3(9) . .
C47 N31 C45 122.2(8) 2_556 .
C43 N27 C40 120.0(9) . .
C43 N27 C41 112.9(9) . .
C40 N27 C41 125.1(9) . .
O13 C46 N31 128.6(10) . .
O13 C46 N32 125.3(10) . .
N31 C46 N32 106.2(10) . .
C42 N30 C45 119.7(9) . .
C42 N30 C44 113.8(8) . .
C45 N30 C44 123.0(9) . .
C29 N19 C27 122.6(9) . .
C29 N19 C30 112.1(8) . .
C27 N19 C30 124.4(9) . .
O9 C25 N18 127.8(10) . .
O9 C25 N17 123.9(10) . .
N18 C25 N17 108.3(10) . .
N25 C38 N26 116.8(9) . .
N25 C38 C35 103.4(9) . .
N26 C38 C35 102.9(8) . .
N18 C26 N17 114.9(9) . 2_556
N18 C26 C26 103.4(9) . 2_556
N17 C26 C26 103.6(9) 2_556 2_556
N28 C41 N27 113.7(9) . .
N28 C41 C44 104.3(8) . .
N27 C41 C44 102.6(8) . .
N28 C39 N26 112.1(9) . .
O14 C32 N20 125.7(10) . .
O14 C32 N21 126.6(11) . .
N20 C32 N21 107.6(10) . .
N19 C27 N18 113.2(9) . .
O10 C29 N19 126.6(10) . .
O10 C29 N22 122.4(10) . .
N19 C29 N22 110.9(9) . .
O12 C42 N28 127.3(10) . .
O12 C42 N30 126.7(10) . .
N28 C42 N30 105.9(10) . .
O16 C43 N29 125.4(11) . .
O16 C43 N27 126.5(10) . .
N29 C43 N27 108.1(10) . .
N24 C33 N22 112.1(9) . .
N21 C31 N22 111.4(9) . .
N21 C31 C30 103.1(8) . .
N22 C31 C30 103.0(7) . .
N29 C44 N30 114.6(8) . .
N29 C44 C41 103.6(8) . .
N30 C44 C41 101.8(8) . .
N27 C40 N25 115.0(8) . .
N20 C30 N19 113.5(9) . .
N20 C30 C31 103.6(8) . .
N19 C30 C31 103.5(8) . .
N30 C45 N31 113.5(9) . .
N31 C47 N32 116.5(9) 2_556 .
N31 C47 C47 104.5(9) 2_556 2_556
N32 C47 C47 102.4(9) . 2_556
O15 C37 N25 127.8(11) . .
O15 C37 N23 125.1(11) . .
N25 C37 N23 106.9(9) . .
N32 C48 N29 110.8(8) . 2_556
N23 C34 N21 112.2(8) . .
N17 C28 N20 113.5(8) 2_556 .
C53 N33 C54 121.7(15) . .
C53 N33 C52 117.9(13) . .
C54 N33 C52 120.4(14) . .
N33 C53 C55 119.7(15) . .
C49 C49 C50 115.6(9) 2_556 .
C52 C51 C50 110.0(11) . .
C58 C60 C61 119.0(16) . .
C54 C56 C57 119.0(14) . .
C60 C58 C59 121.3(16) . .
C60 C58 C57 121.0(14) . .
C59 C58 C57 117.8(15) . .
C51 C50 C49 112.7(12) . .
C56 C57 C55 115.9(14) . .
C56 C57 C58 121.2(13) . .
C55 C57 C58 122.8(13) . .
N34 C61 C60 123.1(15) . .
N33 C52 C51 112.9(12) . .
C58 C59 C62 115.1(19) . .
N33 C54 C56 122.5(15) . .
C53 C55 C57 121.1(15) . .
Cl5 Zn2 Cl7 114.57(16) . .
Cl5 Zn2 Cl6 108.87(12) . .
Cl7 Zn2 Cl6 109.14(12) . .
Cl5 Zn2 Cl8 109.63(14) . .
Cl7 Zn2 Cl8 106.62(16) . .
Cl6 Zn2 Cl8 107.79(13) . .
C12 N7 C9 124.0(9) . .
C12 N7 C11 112.5(9) . .
C9 N7 C11 122.4(9) . .
C13 N10 C16 121.1(9) . .
C13 N10 C14 111.5(9) . .
C16 N10 C14 120.8(9) . .
C12 N9 C15 123.5(9) . .
C12 N9 C14 111.9(9) . .
C15 N9 C14 120.5(9) . .
C24 N16 C23 109.9(9) . .
C24 N16 C22 124.9(9) . .
C23 N16 C22 122.0(8) . .
C13 N8 C11 111.8(9) . .
C13 N8 C10 119.6(9) . .
C11 N8 C10 125.4(9) . .
C19 N14 C22 121.6(9) . .
C19 N14 C20 112.0(9) . .
C22 N14 C20 125.9(9) . .
C7 N4 C5 111.5(9) . .
C7 N4 C4 123.2(10) . .
C5 N4 C4 122.5(10) . .
N11 C17 N12 115.3(9) . .
N11 C17 C20 101.7(9) . .
N12 C17 C20 102.2(8) . .
C6 N5 C9 122.4(10) . .
C6 N5 C8 111.8(9) . .
C9 N5 C8 123.6(9) . .
C19 N12 C16 121.4(9) . .
C19 N12 C17 113.9(9) . .
C16 N12 C17 121.3(8) . .
N4 C5 N3 113.5(9) . .
N4 C5 C8 103.1(9) . .
N3 C5 C8 103.1(9) . .
C1 N1 C3 121.3(10) . .
C1 N1 C2 111.4(9) . .
C3 N1 C2 122.4(9) . .
O4 C18 N13 127.5(12) . .
O4 C18 N11 125.3(11) . .
N13 C18 N11 107.1(11) . .
C24 N15 C23 111.7(9) 2_656 .
C24 N15 C21 121.9(10) 2_656 .
C23 N15 C21 121.5(9) . .
C7 N6 C8 113.0(9) . .
C7 N6 C10 123.6(10) . .
C8 N6 C10 121.9(8) . .
O7 C19 N14 126.8(10) . .
O7 C19 N12 125.3(11) . .
N14 C19 N12 107.9(9) . .
N16 C23 N15 114.5(9) . .
N16 C23 C23 104.8(10) . 2_656
N15 C23 C23 101.9(11) . 2_656
C18 N13 C21 121.3(10) . .
C18 N13 C20 111.6(10) . .
C21 N13 C20 123.0(10) . .
N6 C8 N5 114.8(9) . .
N6 C8 C5 102.6(8) . .
N5 C8 C5 102.5(9) . .
C6 N3 C3 123.9(10) . .
C6 N3 C5 111.1(9) . .
C3 N3 C5 121.1(9) . .
N11 C15 N9 115.2(9) . .
C18 N11 C15 120.9(10) . .
C18 N11 C17 113.6(9) . .
C15 N11 C17 123.7(10) . .
C1 N2 C4 121.2(10) 2_656 .
C1 N2 C2 110.2(9) 2_656 .
C4 N2 C2 123.3(9) . .
O5 C7 N6 126.0(11) . .
O5 C7 N4 124.2(11) . .
N6 C7 N4 109.7(10) . .
N2 C2 N1 112.2(9) . .
N2 C2 C2 104.4(10) . 2_656
N1 C2 C2 103.4(10) . 2_656
N10 C14 N9 112.6(8) . .
N10 C14 C11 103.0(9) . .
N9 C14 C11 102.9(8) . .
N8 C11 N7 114.9(8) . .
N8 C11 C14 104.9(8) . .
N7 C11 C14 103.0(9) . .
N5 C9 N7 115.6(9) . .
O1 C1 N1 125.2(12) . .
O1 C1 N2 125.3(12) . 2_656
N1 C1 N2 109.4(11) . 2_656
N12 C16 N10 112.1(9) . .
O6 C13 N8 125.5(12) . .
O6 C13 N10 126.2(12) . .
N8 C13 N10 108.2(9) . .
O8 C24 N15 127.2(10) . 2_656
O8 C24 N16 122.1(11) . .
N15 C24 N16 110.6(10) 2_656 .
O3 C12 N7 125.7(11) . .
O3 C12 N9 125.1(11) . .
N7 C12 N9 109.2(10) . .
O2 C6 N3 124.9(13) . .
O2 C6 N5 124.2(12) . .
N3 C6 N5 110.9(11) . .
N13 C20 N14 113.9(10) . .
N13 C20 C17 105.3(10) . .
N14 C20 C17 103.5(9) . .
N14 C22 N16 114.8(9) . .
N13 C21 N15 112.9(9) . .
N2 C4 N4 111.7(9) . .
N1 C3 N3 112.9(10) . .
C61 N34 C62 117.9(17) . .
C61 N34 C64 122.3(19) . .
C62 N34 C64 119(2) . .
C67 C66 C65 95(5) . .
N34 C62 C59 123(2) . .
C64 C65 C66 111(4) . .
N8 C10 N6 112.5(8) . .
C65 C64 N34 119(4) . .

loop_
_geom_bond_atom_site_label_1
_geom_bond_atom_site_label_2
_geom_bond_distance
_geom_bond_site_symmetry_2
Zn1 Cl2 2.263(3) .
Zn1 Cl3 2.270(3) .
Zn1 Cl4 2.278(3) .
Zn1 Cl1 2.286(3) .
N24 C36 1.403(13) .
N24 C33 1.422(12) .
N24 C35 1.453(12) .
O14 C32 1.228(12) .
O9 C25 1.223(13) .
N28 C42 1.383(13) .
N28 C41 1.429(12) .
N28 C39 1.448(13) .
O15 C37 1.217(12) .
O12 C42 1.183(12) .
O13 C46 1.211(12) .
O10 C29 1.253(11) .
N20 C32 1.378(13) .
N20 C30 1.450(12) .
N20 C28 1.467(12) .
O16 C43 1.233(12) .
N18 C25 1.346(13) .
N18 C26 1.446(13) .
N18 C27 1.453(13) .
N17 C25 1.381(13) .
N17 C28 1.436(11) 2_556
N17 C26 1.459(12) 2_556
N26 C36 1.396(13) .
N26 C39 1.451(14) .
N26 C38 1.461(12) .
N32 C46 1.419(13) .
N32 C48 1.449(12) .
N32 C47 1.456(12) .
O11 C36 1.211(12) .
N23 C37 1.396(14) .
N23 C34 1.439(13) .
N23 C35 1.441(13) .
N22 C29 1.377(12) .
N22 C33 1.439(13) .
N22 C31 1.469(13) .
C35 C38 1.585(15) .
N29 C43 1.360(13) .
N29 C44 1.452(12) .
N29 C48 1.480(13) 2_556
N21 C32 1.380(14) .
N21 C31 1.426(13) .
N21 C34 1.458(13) .
N25 C37 1.355(14) .
N25 C38 1.414(13) .
N25 C40 1.454(13) .
N31 C46 1.378(13) .
N31 C47 1.426(13) 2_556
N31 C45 1.456(12) .
N27 C43 1.374(14) .
N27 C40 1.446(13) .
N27 C41 1.448(13) .
N30 C42 1.386(13) .
N30 C45 1.430(13) .
N30 C44 1.468(13) .
N19 C29 1.331(13) .
N19 C27 1.448(13) .
N19 C30 1.453(12) .
C26 N17 1.459(12) 2_556
C26 C26 1.533(18) 2_556
C41 C44 1.556(13) .
C31 C30 1.561(13) .
C47 N31 1.426(13) 2_556
C47 C47 1.565(18) 2_556
C48 N29 1.480(13) 2_556
C28 N17 1.436(11) 2_556
N33 C53 1.330(19) .
N33 C54 1.331(17) .
N33 C52 1.470(17) .
C53 C55 1.384(19) .
C49 C49 1.54(3) 2_556
C49 C50 1.579(19) .
C51 C52 1.488(18) .
C51 C50 1.536(17) .
C60 C58 1.350(19) .
C60 C61 1.37(2) .
C56 C54 1.371(18) .
C56 C57 1.426(18) .
C58 C59 1.37(2) .
C58 C57 1.504(19) .
C57 C55 1.429(19) .
C61 N34 1.306(19) .
C59 C62 1.43(3) .
Zn2 Cl5 2.246(3) .
Zn2 Cl7 2.259(4) .
Zn2 Cl6 2.280(3) .
Zn2 Cl8 2.285(4) .
O7 C19 1.222(12) .
O1 C1 1.213(14) .
N7 C12 1.345(14) .
N7 C9 1.449(13) .
N7 C11 1.461(13) .
N10 C13 1.390(14) .
N10 C16 1.450(13) .
N10 C14 1.452(12) .
O5 C7 1.236(13) .
O4 C18 1.212(14) .
O3 C12 1.227(13) .
N9 C12 1.366(14) .
N9 C15 1.435(14) .
N9 C14 1.460(13) .
N16 C24 1.361(13) .
N16 C23 1.421(14) .
N16 C22 1.449(13) .
N8 C13 1.384(14) .
N8 C11 1.425(12) .
N8 C10 1.430(13) .
O6 C13 1.214(13) .
N14 C19 1.362(13) .
N14 C22 1.428(12) .
N14 C20 1.477(13) .
N4 C7 1.353(14) .
N4 C5 1.450(13) .
N4 C4 1.456(13) .
C17 N11 1.433(13) .
C17 N12 1.451(13) .
C17 C20 1.549(14) .
N5 C6 1.361(15) .
N5 C9 1.418(13) .
N5 C8 1.475(13) .
N12 C19 1.367(13) .
N12 C16 1.444(13) .
O2 C6 1.230(14) .
C5 N3 1.490(14) .
C5 C8 1.567(15) .
O8 C24 1.261(13) .
N1 C1 1.345(15) .
N1 C3 1.447(13) .
N1 C2 1.462(14) .
C18 N13 1.362(14) .
C18 N11 1.403(14) .
N15 C24 1.311(14) 2_656
N15 C23 1.450(14) .
N15 C21 1.462(12) .
N6 C7 1.347(14) .
N6 C8 1.428(13) .
N6 C10 1.458(13) .
C23 C23 1.534(19) 2_656
N13 C21 1.438(14) .
N13 C20 1.444(15) .
N3 C6 1.339(14) .
N3 C3 1.448(13) .
C15 N11 1.431(13) .
N2 C1 1.379(14) 2_656
N2 C4 1.416(13) .
N2 C2 1.453(14) .
C2 C2 1.52(2) 2_656
C14 C11 1.553(15) .
C1 N2 1.379(14) 2_656
C24 N15 1.311(14) 2_656
N34 C62 1.33(3) .
N34 C64 1.50(3) .
C66 C67 1.48(7) .
C66 C65 1.68(4) .
C65 C64 1.36(5) .
